data_4030497
loop_
_publ_author_name
'Johnson, S. E.'
'Gomez, F. A.'
'Hawthorne, M. F.'
'Thorne, K. J.'
'Mackenzie, J. D.'

_publ_section_title
;
 organofunctionalized derivatives of alpha-carborane as molecular
 precursors to non-oxide ceramics of boron
;
_journal_issue Supp
_journal_name_full 'European Journal of Solid State and Inorganic Chemistry'
_journal_page_first 113
_journal_page_last 125
_journal_volume 29
_journal_year 1992
_chemical_formula_sum 'C12 H30 B20'
_chemical_formula_weight 390.58
_space_group_IT_number 33
_symmetry_cell_setting orthorhombic
_symmetry_Int_Tables_number 33
_symmetry_space_group_name_Hall 'P -2n -2ac'
_symmetry_space_group_name_H-M 'P c 21 n'
_cell_angle_alpha 90
_cell_angle_beta 90
_cell_angle_gamma 90
_cell_formula_units_Z 4
_cell_length_a 6.7064(4)
_cell_length_b 11.2290(6)
_cell_length_c 30.710(2)
_cell_volume 2312.7(2)
_diffrn_ambient_temperature 293
_diffrn_radiation_probe x-ray
_diffrn_radiation_type CuK\a
_diffrn_radiation_wavelength 1.5418
_exptl_absorpt_coefficient_mu 0.3
_exptl_crystal_density_diffrn 1.12
_refine_ls_number_reflns 1312
_refine_ls_R_factor_gt 0.065
_refine_ls_wR_factor_gt 0.076
_cod_data_source_file EJSSIC-1992-29-Suppl-113-125.cif
_cod_data_source_block C12H30B20
_cod_database_code 4030497

loop_
_symmetry_equiv_pos_site_id
_symmetry_equiv_pos_as_xyz
1 x,y,z
2 -x,1/2+y,-z
3 1/2+x,1/2+y,1/2-z
4 1/2-x,y,1/2+z

loop_
_atom_site_label
_atom_site_type_symbol
_atom_site_thermal_displace_type
_atom_site_fract_x
_atom_site_fract_y
_atom_site_fract_z
_atom_site_occupancy
_atom_site_U_iso_or_equiv
C1 C Uiso 1.2697(9) 0.20920 0.4184(2) 1.000 0.041(2)
C2 C Uiso 1.1912(9) 0.1538(8) 0.4650(2) 1.000 0.046(2)
C11 C Uiso 0.9779(8) 0.0642(8) 0.2845(2) 1.000 0.0340(10)
C12 C Uiso 1.0630(9) -0.0533(7) 0.2583(2) 1.000 0.037(2)
C31 C Uiso 1.3131(10) 0.1298(7) 0.37894(19) 1.000 0.047(4)
C32 C Uiso 1.2294(6) 0.0042(7) 0.37989(13) 1.000 0.055(4)
C33 C Uiso 1.3392(6) -0.0818(7) 0.40225(13) 1.000 0.088(6)
C34 C Uiso 1.2672(6) -0.1980(7) 0.40552(13) 1.000 0.109(7)
C35 C Uiso 1.0854(6) -0.2282(7) 0.38642(13) 1.000 0.146(9)
C36 C Uiso 0.9756(6) -0.1423(7) 0.36405(13) 1.000 0.093(6)
C37 C Uiso 1.0476(6) -0.0260(7) 0.36078(13) 1.000 0.054(4)
C38 C Uiso 0.9286(9) 0.0599(8) 0.33333(16) 1.000 0.046(4)
B3 B Uiso 1.4351(11) 0.1992(9) 0.4618(2) 1.000 0.044(2)
B4 B Uiso 1.4238(12) 0.3281(9) 0.4276(2) 1.000 0.049(2)
B5 B Uiso 1.1688(12) 0.3481(9) 0.4104(3) 1.000 0.050(2)
B6 B Uiso 1.0266(12) 0.2308(9) 0.4334(3) 1.000 0.050(2)
B7 B Uiso 1.2862(12) 0.2292(9) 0.5086(3) 1.000 0.053(2)
B8 B Uiso 1.4308(12) 0.3448(9) 0.4852(2) 1.000 0.053(2)
B9 B Uiso 1.2667(12) 0.4345(9) 0.4537(3) 1.000 0.054(2)
B10 B Uiso 1.0203(13) 0.3754(10) 0.4567(3) 1.000 0.057(2)
B11 B Uiso 1.0325(12) 0.2463(9) 0.4918(3) 1.000 0.052(2)
B12 B Uiso 1.1812(12) 0.3727(9) 0.5038(3) 1.000 0.052(2)
B23 B Uiso 0.8192(11) -0.0126(9) 0.2499(2) 1.000 0.040(2)
B24 B Uiso 0.8242(11) 0.1452(9) 0.2520(2) 1.000 0.039(2)
B25 B Uiso 1.0721(12) 0.1913(9) 0.2627(2) 1.000 0.041(2)
B26 B Uiso 1.2252(10) 0.0631(9) 0.2680(2) 1.000 0.037(2)
B27 B Uiso 0.9737(12) -0.0594(8) 0.2059(2) 1.000 0.043(2)
B28 B Uiso 0.8207(11) 0.0691(10) 0.2012(2) 1.000 0.046(2)
B29 B Uiso 0.9789(12) 0.1956(9) 0.2085(3) 1.000 0.044(2)
B30 B Uiso 1.2264(12) 0.1451(9) 0.2188(2) 1.000 0.041(2)
B31 B Uiso 1.2204(11) -0.0137(9) 0.2174(2) 1.000 0.041(2)
B32 B Uiso 1.0699(11) 0.0680(10) 0.1804(2) 1.000 0.044(2)

loop_
_atom_type_symbol
_atom_type_description
_atom_type_scat_dispersion_real
_atom_type_scat_dispersion_imag
_atom_type_scat_source
C C 0.0181 0.0091 ' International Tables Vol C Tables 4.2.6.8 and 6.1.1.4'
B B 0.0090 0.0039 ' International Tables Vol C Tables 4.2.6.8 and 6.1.1.4'

loop_
_geom_angle_atom_site_label_1
_geom_angle_atom_site_label_2
_geom_angle_atom_site_label_3
_geom_angle
_geom_angle_publ_flag
C2 C1 C31 121.9(4) no
C2 C1 B3 60.9(4) yes
C2 C1 B4 110.1(5) yes
C2 C1 B5 110.0(5) yes
C2 C1 B6 61.0(4) yes
C31 C1 B3 116.6(5) yes
C31 C1 B4 118.0(5) yes
C31 C1 B5 119.3(5) yes
C31 C1 B6 118.4(5) yes
B3 C1 B4 62.5(4) yes
B3 C1 B5 114.8(5) yes
B3 C1 B6 114.3(5) yes
B4 C1 B5 63.5(4) yes
B4 C1 B6 114.8(5) yes
B5 C1 B6 62.3(5) yes
C1 C2 B3 62.2(4) yes
C1 C2 B6 61.4(4) yes
C1 C2 B7 112.0(6) yes
C1 C2 B11 113.0(6) yes
B3 C2 B6 115.7(6) yes
B3 C2 B7 62.7(4) yes
B3 C2 B11 116.3(6) yes
B6 C2 B7 115.9(7) yes
B6 C2 B11 63.9(5) yes
B7 C2 B11 63.3(5) yes
C12 C11 C38 121.7(7) no
C12 C11 B23 61.0(4) yes
C12 C11 B24 110.6(5) yes
C12 C11 B25 110.6(5) yes
C12 C11 B26 61.3(4) yes
C38 C11 B23 116.8(5) yes
C38 C11 B24 117.4(5) yes
C38 C11 B25 119.4(6) yes
C38 C11 B26 119.4(5) yes
B23 C11 B24 62.2(5) yes
B23 C11 B25 113.9(5) yes
B23 C11 B26 113.9(5) yes
B24 C11 B25 62.9(5) yes
B24 C11 B26 114.4(5) yes
B25 C11 B26 62.3(5) yes
C11 C12 B23 62.0(4) yes
C11 C12 B26 61.8(4) yes
C11 C12 B27 111.6(5) yes
C11 C12 B31 111.5(6) yes
B23 C12 B26 115.1(6) yes
B23 C12 B27 62.5(4) yes
B23 C12 B31 114.3(5) yes
B26 C12 B27 114.3(5) yes
B26 C12 B31 62.5(4) yes
B27 C12 B31 62.3(4) yes
C1 C31 C32 117.1(5) no
C31 C32 C33 117.2(5) no
C31 C32 C37 122.7(6) no
C33 C32 C37 120.0(7) no
C32 C33 C34 120.0(4) no
C33 C34 C35 120.0(6) no
C34 C35 C36 120.0(7) no
C35 C36 C37 120.0(4) no
C32 C37 C36 120.0(6) no
C32 C37 C38 122.8(7) no
C36 C37 C38 117.1(5) no
C11 C38 C37 116.8(6) no
C1 B3 C2 57.0(4) yes
C1 B3 B4 58.0(4) yes
C1 B3 B7 104.4(5) yes
C1 B3 B8 103.8(5) yes
C2 B3 B4 103.5(5) yes
C2 B3 B7 58.4(4) yes
C2 B3 B8 103.5(6) yes
B4 B3 B7 107.3(6) yes
B4 B3 B8 59.7(5) yes
B7 B3 B8 59.6(5) yes
C1 B4 B3 59.5(4) yes
C1 B4 B5 58.4(4) yes
C1 B4 B8 105.2(6) yes
C1 B4 B9 103.9(5) yes
B3 B4 B5 108.2(6) yes
B3 B4 B8 60.1(5) yes
B3 B4 B9 107.6(5) yes
B5 B4 B8 107.6(6) yes
B5 B4 B9 59.2(5) yes
B8 B4 B9 59.9(5) yes
C1 B5 B4 58.1(5) yes
C1 B5 B6 58.7(5) yes
C1 B5 B9 104.1(6) yes
C1 B5 B10 105.4(6) yes
B4 B5 B6 107.5(6) yes
B4 B5 B9 59.8(5) yes
B4 B5 B10 108.7(6) yes
B6 B5 B9 107.9(6) yes
B6 B5 B10 60.3(6) yes
B9 B5 B10 60.6(5) yes
C1 B6 C2 57.6(4) yes
C1 B6 B5 59.1(4) yes
C1 B6 B10 105.1(6) yes
C1 B6 B11 105.1(5) yes
C2 B6 B5 104.8(6) yes
C2 B6 B10 104.5(6) yes
C2 B6 B11 57.9(5) yes
B5 B6 B10 59.6(5) yes
B5 B6 B11 108.2(6) yes
B10 B6 B11 60.7(5) yes
C2 B7 B3 58.9(4) yes
C2 B7 B8 104.4(6) yes
C2 B7 B11 58.1(5) yes
C2 B7 B12 103.8(6) yes
B3 B7 B8 60.3(5) yes
B3 B7 B11 108.7(6) yes
B3 B7 B12 109.2(7) yes
B8 B7 B11 109.0(6) yes
B8 B7 B12 61.0(5) yes
B11 B7 B12 59.9(5) yes
B3 B8 B4 60.3(5) yes
B3 B8 B7 60.1(5) yes
B3 B8 B9 108.0(5) yes
B3 B8 B12 107.6(6) yes
B4 B8 B7 108.1(6) yes
B4 B8 B9 60.2(5) yes
B4 B8 B12 108.1(5) yes
B7 B8 B9 107.3(6) yes
B7 B8 B12 59.3(5) yes
B9 B8 B12 59.8(5) yes
B4 B9 B5 61.0(5) yes
B4 B9 B8 60.0(4) yes
B4 B9 B10 108.8(7) yes
B4 B9 B12 108.5(7) yes
B5 B9 B8 109.1(7) yes
B5 B9 B10 59.5(5) yes
B5 B9 B12 108.4(7) yes
B8 B9 B10 109.6(7) yes
B8 B9 B12 60.6(5) yes
B10 B9 B12 60.8(5) yes
B5 B10 B6 60.2(5) yes
B5 B10 B9 60.0(5) yes
B5 B10 B11 108.4(7) yes
B5 B10 B12 107.8(6) yes
B6 B10 B9 107.3(6) yes
B6 B10 B11 60.4(6) yes
B6 B10 B12 107.1(7) yes
B9 B10 B11 106.7(6) yes
B9 B10 B12 59.6(5) yes
B11 B10 B12 58.8(5) yes
C2 B11 B6 58.2(5) yes
C2 B11 B7 58.6(5) yes
C2 B11 B10 103.3(6) yes
C2 B11 B12 103.8(6) yes
B6 B11 B7 107.3(6) yes
B6 B11 B10 58.9(5) yes
B6 B11 B12 107.2(6) yes
B7 B11 B10 107.5(6) yes
B7 B11 B12 59.4(5) yes
B10 B11 B12 60.5(5) yes
B7 B12 B8 59.7(5) yes
B7 B12 B9 107.4(6) yes
B7 B12 B10 108.7(7) yes
B7 B12 B11 60.7(5) yes
B8 B12 B9 59.6(5) yes
B8 B12 B10 107.8(6) yes
B8 B12 B11 108.6(7) yes
B9 B12 B10 59.6(5) yes
B9 B12 B11 108.3(6) yes
B10 B12 B11 60.7(5) yes
C11 B23 C12 57.0(4) yes
C11 B23 B24 57.9(5) yes
C11 B23 B27 104.7(5) yes
C11 B23 B28 105.0(6) yes
C12 B23 B24 104.0(6) yes
C12 B23 B27 58.8(4) yes
C12 B23 B28 105.2(5) yes
B24 B23 B27 108.1(6) yes
B24 B23 B28 60.6(5) yes
B27 B23 B28 60.3(4) yes
C11 B24 B23 59.9(5) yes
C11 B24 B25 58.6(4) yes
C11 B24 B28 105.4(6) yes
C11 B24 B29 104.9(5) yes
B23 B24 B25 108.4(6) yes
B23 B24 B28 59.2(5) yes
B23 B24 B29 107.5(6) yes
B25 B24 B28 108.4(5) yes
B25 B24 B29 60.0(4) yes
B28 B24 B29 60.2(5) yes
C11 B25 B24 58.6(5) yes
C11 B25 B26 59.9(5) yes
C11 B25 B29 105.1(6) yes
C11 B25 B30 105.7(6) yes
B24 B25 B26 108.8(7) yes
B24 B25 B29 60.3(4) yes
B24 B25 B30 108.7(5) yes
B26 B25 B29 108.1(6) yes
B26 B25 B30 59.7(4) yes
B29 B25 B30 60.2(4) yes
C11 B26 C12 56.9(4) yes
C11 B26 B25 57.9(5) yes
C11 B26 B30 104.5(5) yes
C11 B26 B31 104.0(5) yes
C12 B26 B25 103.5(5) yes
C12 B26 B30 104.5(5) yes
C12 B26 B31 58.0(4) yes
B25 B26 B30 60.2(5) yes
B25 B26 B31 107.6(5) yes
B30 B26 B31 60.4(5) yes
C12 B27 B23 58.7(4) yes
C12 B27 B28 104.2(5) yes
C12 B27 B31 58.4(4) yes
C12 B27 B32 104.9(5) yes
B23 B27 B28 59.1(4) yes
B23 B27 B31 107.9(5) yes
B23 B27 B32 108.2(6) yes
B28 B27 B31 108.7(6) yes
B28 B27 B32 60.9(5) yes
B31 B27 B32 60.5(5) yes
B23 B28 B24 60.3(5) yes
B23 B28 B27 60.6(5) yes
B23 B28 B29 108.2(5) yes
B23 B28 B32 107.8(6) yes
B24 B28 B27 108.1(5) yes
B24 B28 B29 60.0(5) yes
B24 B28 B32 107.7(5) yes
B27 B28 B29 107.0(5) yes
B27 B28 B32 58.9(5) yes
B29 B28 B32 59.7(5) yes
B24 B29 B25 59.7(5) yes
B24 B29 B28 59.8(5) yes
B24 B29 B30 107.9(6) yes
B24 B29 B32 107.9(7) yes
B25 B29 B28 107.7(6) yes
B25 B29 B30 59.9(4) yes
B25 B29 B32 108.1(6) yes
B28 B29 B30 108.8(7) yes
B28 B29 B32 60.2(5) yes
B30 B29 B32 60.7(5) yes
B25 B30 B26 60.1(4) yes
B25 B30 B29 60.0(5) yes
B25 B30 B31 107.3(6) yes
B25 B30 B32 107.3(5) yes
B26 B30 B29 108.2(5) yes
B26 B30 B31 60.0(5) yes
B26 B30 B32 107.8(6) yes
B29 B30 B31 107.0(6) yes
B29 B30 B32 59.6(5) yes
B31 B30 B32 59.4(5) yes
C12 B31 B26 59.5(4) yes
C12 B31 B27 59.4(4) yes
C12 B31 B30 104.9(5) yes
C12 B31 B32 104.8(5) yes
B26 B31 B27 109.4(5) yes
B26 B31 B30 59.6(5) yes
B26 B31 B32 108.6(6) yes
B27 B31 B30 108.4(6) yes
B27 B31 B32 59.3(5) yes
B30 B31 B32 60.8(5) yes
B27 B32 B28 60.2(5) yes
B27 B32 B29 108.3(5) yes
B27 B32 B30 108.3(5) yes
B27 B32 B31 60.1(5) yes
B28 B32 B29 60.1(5) yes
B28 B32 B30 107.9(5) yes
B28 B32 B31 107.8(5) yes
B29 B32 B30 59.7(5) yes
B29 B32 B31 107.5(5) yes
B30 B32 B31 59.9(5) yes

loop_
_geom_bond_atom_site_label_1
_geom_bond_atom_site_label_2
_geom_bond_distance
_geom_bond_publ_flag
C1 C2 1.647(9) no
C1 C31 1.532(8) no
C1 B3 1.738(9) yes
C1 B4 1.712(10) yes
C1 B5 1.718(10) yes
C1 B6 1.711(10) yes
C2 B3 1.716(10) yes
C2 B6 1.705(11) yes
C2 B7 1.708(12) yes
C2 B11 1.700(12) yes
C11 C12 1.647(11) no
C11 C38 1.536(8) no
C11 B23 1.734(10) yes
C11 B24 1.699(10) yes
C11 B25 1.698(12) yes
C11 B26 1.734(9) yes
C12 B23 1.717(10) yes
C12 B26 1.726(11) yes
C12 B27 1.718(9) yes
C12 B31 1.700(9) yes
C31 C32 1.518(11) no
C32 C33 1.395(9) no
C32 C37 1.395(6) no
C33 C34 1.395(11) no
C34 C35 1.395(6) no
C35 C36 1.395(9) no
C36 C37 1.396(11) no
C37 C38 1.509(9) no
B3 B4 1.790(13) yes
B3 B7 1.782(11) yes
B3 B8 1.786(14) yes
B4 B5 1.804(11) yes
B4 B8 1.779(9) yes
B4 B9 1.783(13) yes
B5 B6 1.773(13) yes
B5 B9 1.772(13) yes
B5 B10 1.763(13) yes
B6 B10 1.775(15) yes
B6 B11 1.802(13) yes
B7 B8 1.773(13) yes
B7 B11 1.788(12) yes
B7 B12 1.765(14) yes
B8 B9 1.778(12) yes
B8 B12 1.796(11) yes
B9 B10 1.783(12) yes
B9 B12 1.783(13) yes
B10 B11 1.808(14) yes
B10 B12 1.805(13) yes
B11 B12 1.773(13) yes
B23 B24 1.773(14) yes
B23 B27 1.782(10) yes
B23 B28 1.755(11) yes
B24 B25 1.772(11) yes
B24 B28 1.779(11) yes
B24 B29 1.784(11) yes
B25 B26 1.776(13) yes
B25 B29 1.779(11) yes
B25 B30 1.777(10) yes
B26 B30 1.769(11) yes
B26 B31 1.778(10) yes
B27 B28 1.776(13) yes
B27 B31 1.768(11) yes
B27 B32 1.754(13) yes
B28 B29 1.787(14) yes
B28 B32 1.789(10) yes
B29 B30 1.782(12) yes
B29 B32 1.781(14) yes
B30 B31 1.784(14) yes
B30 B32 1.801(11) yes
B31 B32 1.775(11) yes

loop_
_geom_torsion_atom_site_label_1
_geom_torsion_atom_site_label_2
_geom_torsion_atom_site_label_3
_geom_torsion_atom_site_label_4
_geom_torsion
_geom_torsion_publ_flag
C31 C1 C2 B3 104.9(7) no
C31 C1 C2 B6 -107.3(7) no
C31 C1 C2 B7 144.4(6) no
C31 C1 C2 B11 -146.4(6) no
B3 C1 C2 B6 147.9(6) no
B3 C1 C2 B7 39.5(6) no
B3 C1 C2 B11 108.7(7) no
B4 C1 C2 B3 -39.9(6) no
B4 C1 C2 B6 108.0(5) no
B4 C1 C2 B7 -0.4(7) no
B4 C1 C2 B11 68.8(6) no
B5 C1 C2 B3 -108.0(6) no
B5 C1 C2 B6 39.9(6) no
B5 C1 C2 B7 -68.5(7) no
B5 C1 C2 B11 0.7(7) no
B6 C1 C2 B3 -147.9(6) no
B6 C1 C2 B7 -108.4(7) no
B6 C1 C2 B11 -39.2(6) no
C2 C1 C31 C32 16.2(8) no
B3 C1 C31 C32 86.9(6) no
B4 C1 C31 C32 158.4(5) no
B5 C1 C31 C32 -128.0(6) no
B6 C1 C31 C32 -55.6(7) no
C2 C1 B3 B4 -137.2(6) no
C2 C1 B3 B7 -35.7(5) no
C2 C1 B3 B8 -97.3(5) no
C31 C1 B3 C2 -113.4(5) no
C31 C1 B3 B4 109.4(6) no
C31 C1 B3 B7 -149.1(6) no
C31 C1 B3 B8 149.3(5) no
B4 C1 B3 C2 137.2(6) no
B4 C1 B3 B7 101.6(7) no
B4 C1 B3 B8 40.0(5) no
B5 C1 B3 C2 100.0(6) no
B5 C1 B3 B4 -37.3(5) no
B5 C1 B3 B7 64.3(7) no
B5 C1 B3 B8 2.7(7) no
B6 C1 B3 C2 30.7(6) no
B6 C1 B3 B4 -106.6(5) no
B6 C1 B3 B7 -5.0(8) no
B6 C1 B3 B8 -66.6(6) no
C2 C1 B4 B3 39.2(5) no
C2 C1 B4 B5 -102.9(5) no
C2 C1 B4 B8 -1.3(7) no
C2 C1 B4 B9 -63.3(6) no
C31 C1 B4 B3 -107.2(5) no
C31 C1 B4 B5 110.8(6) no
C31 C1 B4 B8 -147.6(6) no
C31 C1 B4 B9 150.3(5) no
B3 C1 B4 B5 -142.1(5) no
B3 C1 B4 B8 -40.4(5) no
B3 C1 B4 B9 -102.5(5) no
B5 C1 B4 B3 142.1(5) no
B5 C1 B4 B8 101.6(6) no
B5 C1 B4 B9 39.6(5) no
B6 C1 B4 B3 105.6(6) no
B6 C1 B4 B5 -36.4(6) no
B6 C1 B4 B8 65.2(7) no
B6 C1 B4 B9 3.1(7) no
C2 C1 B5 B4 103.2(5) no
C2 C1 B5 B6 -39.3(5) no
C2 C1 B5 B9 63.3(6) no
C2 C1 B5 B10 0.4(7) no
C31 C1 B5 B4 -108.8(6) no
C31 C1 B5 B6 108.8(6) no
C31 C1 B5 B9 -148.7(6) no
C31 C1 B5 B10 148.5(6) no
B3 C1 B5 B4 36.9(5) no
B3 C1 B5 B6 -105.6(6) no
B3 C1 B5 B9 -3.0(7) no
B3 C1 B5 B10 -65.9(7) no
B4 C1 B5 B6 -142.5(6) no
B4 C1 B5 B9 -39.9(5) no
B4 C1 B5 B10 -102.8(6) no
B6 C1 B5 B4 142.5(6) no
B6 C1 B5 B9 102.6(6) no
B6 C1 B5 B10 39.7(6) no
C2 C1 B6 B5 137.1(6) no
C2 C1 B6 B10 97.8(6) no
C2 C1 B6 B11 34.6(6) no
C31 C1 B6 C2 112.7(5) no
C31 C1 B6 B5 -110.2(6) no
C31 C1 B6 B10 -149.5(5) no
C31 C1 B6 B11 147.4(6) no
B3 C1 B6 C2 -30.6(6) no
B3 C1 B6 B5 106.5(6) no
B3 C1 B6 B10 67.1(7) no
B3 C1 B6 B11 4.0(8) no
B4 C1 B6 C2 -100.2(6) no
B4 C1 B6 B5 36.9(5) no
B4 C1 B6 B10 -2.4(8) no
B4 C1 B6 B11 -65.6(7) no
B5 C1 B6 C2 -137.1(6) no
B5 C1 B6 B10 -39.3(6) no
B5 C1 B6 B11 -102.5(7) no
C1 C2 B3 B4 36.3(4) no
C1 C2 B3 B7 138.5(6) no
C1 C2 B3 B8 97.9(5) no
B6 C2 B3 C1 -31.2(5) no
B6 C2 B3 B4 5.1(8) no
B6 C2 B3 B7 107.3(7) no
B6 C2 B3 B8 66.7(7) no
B7 C2 B3 C1 -138.5(6) no
B7 C2 B3 B4 -102.2(6) no
B7 C2 B3 B8 -40.6(5) no
B11 C2 B3 C1 -103.4(6) no
B11 C2 B3 B4 -67.1(7) no
B11 C2 B3 B7 35.1(6) no
B11 C2 B3 B8 -5.5(7) no
C1 C2 B6 B5 -37.1(5) no
C1 C2 B6 B10 -98.9(6) no
C1 C2 B6 B11 -139.6(6) no
B3 C2 B6 C1 31.5(5) no
B3 C2 B6 B5 -5.7(8) no
B3 C2 B6 B10 -67.5(7) no
B3 C2 B6 B11 -108.2(7) no
B7 C2 B6 C1 102.1(6) no
B7 C2 B6 B5 65.0(7) no
B7 C2 B6 B10 3.2(8) no
B7 C2 B6 B11 -37.5(6) no
B11 C2 B6 C1 139.6(6) no
B11 C2 B6 B5 102.5(7) no
B11 C2 B6 B10 40.7(6) no
C1 C2 B7 B3 -39.2(5) no
C1 C2 B7 B8 1.9(7) no
C1 C2 B7 B11 105.5(7) no
C1 C2 B7 B12 65.1(7) no
B3 C2 B7 B8 41.2(6) no
B3 C2 B7 B11 144.8(7) no
B3 C2 B7 B12 104.3(7) no
B6 C2 B7 B3 -107.0(7) no
B6 C2 B7 B8 -65.8(7) no
B6 C2 B7 B11 37.8(6) no
B6 C2 B7 B12 -2.7(8) no
B11 C2 B7 B3 -144.8(7) no
B11 C2 B7 B8 -103.6(7) no
B11 C2 B7 B12 -40.4(6) no
C1 C2 B11 B6 38.1(5) no
C1 C2 B11 B7 -104.0(6) no
C1 C2 B11 B10 -1.4(7) no
C1 C2 B11 B12 -63.9(7) no
B3 C2 B11 B6 107.3(7) no
B3 C2 B11 B7 -34.9(6) no
B3 C2 B11 B10 67.7(7) no
B3 C2 B11 B12 5.3(8) no
B6 C2 B11 B7 -142.2(7) no
B6 C2 B11 B10 -39.6(6) no
B6 C2 B11 B12 -102.0(7) no
B7 C2 B11 B6 142.2(7) no
B7 C2 B11 B10 102.6(7) no
B7 C2 B11 B12 40.2(6) no
C38 C11 C12 B23 105.2(6) no
C38 C11 C12 B26 -108.6(6) no
C38 C11 C12 B27 144.5(6) no
C38 C11 C12 B31 -147.9(5) no
B23 C11 C12 B26 146.1(5) no
B23 C11 C12 B27 39.3(5) no
B23 C11 C12 B31 106.9(5) no
B24 C11 C12 B23 -38.9(5) no
B24 C11 C12 B26 107.3(6) no
B24 C11 C12 B27 0.4(7) no
B24 C11 C12 B31 68.0(6) no
B25 C11 C12 B23 -106.6(5) no
B25 C11 C12 B26 39.5(5) no
B25 C11 C12 B27 -67.3(6) no
B25 C11 C12 B31 0.3(6) no
B26 C11 C12 B23 -146.1(5) no
B26 C11 C12 B27 -106.8(6) no
B26 C11 C12 B31 -39.3(5) no
C12 C11 C38 C37 29.6(9) no
B23 C11 C38 C37 100.5(7) no
B24 C11 C38 C37 171.5(6) no
B25 C11 C38 C37 -115.8(7) no
B26 C11 C38 C37 -43.0(10) no
C12 C11 B23 B24 -138.4(5) no
C12 C11 B23 B27 -36.0(5) no
C12 C11 B23 B28 -98.6(6) no
C38 C11 B23 C12 -113.2(7) no
C38 C11 B23 B24 108.4(7) no
C38 C11 B23 B27 -149.2(6) no
C38 C11 B23 B28 148.2(6) no
B24 C11 B23 C12 138.4(5) no
B24 C11 B23 B27 102.4(6) no
B24 C11 B23 B28 39.8(5) no
B25 C11 B23 C12 101.2(6) no
B25 C11 B23 B24 -37.2(5) no
B25 C11 B23 B27 65.2(7) no
B25 C11 B23 B28 2.6(7) no
B26 C11 B23 C12 32.3(6) no
B26 C11 B23 B24 -106.1(6) no
B26 C11 B23 B27 -3.7(8) no
B26 C11 B23 B28 -66.3(8) no
C12 C11 B24 B23 38.4(5) no
C12 C11 B24 B25 -103.3(5) no
C12 C11 B24 B28 -0.9(7) no
C12 C11 B24 B29 -63.5(7) no
C38 C11 B24 B23 -107.5(7) no
C38 C11 B24 B25 110.9(7) no
C38 C11 B24 B28 -146.7(6) no
C38 C11 B24 B29 150.7(7) no
B23 C11 B24 B25 -141.6(5) no
B23 C11 B24 B28 -39.2(5) no
B23 C11 B24 B29 -101.9(6) no
B25 C11 B24 B23 141.6(5) no
B25 C11 B24 B28 102.4(6) no
B25 C11 B24 B29 39.8(6) no
B26 C11 B24 B23 105.3(6) no
B26 C11 B24 B25 -36.4(6) no
B26 C11 B24 B28 66.0(8) no
B26 C11 B24 B29 3.4(9) no
C12 C11 B25 B24 103.3(5) no
C12 C11 B25 B26 -39.1(4) no
C12 C11 B25 B29 63.4(6) no
C12 C11 B25 B30 0.7(6) no
C38 C11 B25 B24 -107.7(6) no
C38 C11 B25 B26 109.9(6) no
C38 C11 B25 B29 -147.7(6) no
C38 C11 B25 B30 149.7(5) no
B23 C11 B25 B24 36.9(5) no
B23 C11 B25 B26 -105.5(6) no
B23 C11 B25 B29 -3.1(7) no
B23 C11 B25 B30 -65.7(7) no
B24 C11 B25 B26 -142.4(5) no
B24 C11 B25 B29 -40.0(5) no
B24 C11 B25 B30 -102.6(5) no
B26 C11 B25 B24 142.4(5) no
B26 C11 B25 B29 102.4(6) no
B26 C11 B25 B30 39.8(5) no
C12 C11 B26 B25 137.7(5) no
C12 C11 B26 B30 98.0(6) no
C12 C11 B26 B31 35.5(5) no
C38 C11 B26 C12 112.4(8) no
C38 C11 B26 B25 -109.9(8) no
C38 C11 B26 B30 -149.7(7) no
C38 C11 B26 B31 147.8(7) no
B23 C11 B26 C12 -32.2(6) no
B23 C11 B26 B25 105.5(6) no
B23 C11 B26 B30 65.8(8) no
B23 C11 B26 B31 3.3(8) no
B24 C11 B26 C12 -101.1(6) no
B24 C11 B26 B25 36.6(6) no
B24 C11 B26 B30 -3.1(8) no
B24 C11 B26 B31 -65.7(8) no
B25 C11 B26 C12 -137.7(5) no
B25 C11 B26 B30 -39.7(5) no
B25 C11 B26 B31 -102.2(6) no
C11 C12 B23 B24 35.5(4) no
C11 C12 B23 B27 138.4(6) no
C11 C12 B23 B28 98.3(7) no
B26 C12 B23 C11 -32.8(5) no
B26 C12 B23 B24 2.6(6) no
B26 C12 B23 B27 105.6(6) no
B26 C12 B23 B28 65.4(7) no
B27 C12 B23 C11 -138.4(6) no
B27 C12 B23 B24 -102.9(5) no
B27 C12 B23 B28 -40.1(6) no
B31 C12 B23 C11 -102.5(7) no
B31 C12 B23 B24 -67.0(7) no
B31 C12 B23 B27 35.9(6) no
B31 C12 B23 B28 -4.2(9) no
C11 C12 B26 B25 -35.9(4) no
C11 C12 B26 B30 -98.1(6) no
C11 C12 B26 B31 -138.4(6) no
B23 C12 B26 C11 32.9(5) no
B23 C12 B26 B25 -3.0(6) no
B23 C12 B26 B30 -65.2(6) no
B23 C12 B26 B31 -105.5(6) no
B27 C12 B26 C11 102.5(6) no
B27 C12 B26 B25 66.7(6) no
B27 C12 B26 B30 4.5(7) no
B27 C12 B26 B31 -35.9(6) no
B31 C12 B26 C11 138.4(6) no
B31 C12 B26 B25 102.5(5) no
B31 C12 B26 B30 40.3(5) no
C11 C12 B27 B23 -39.1(6) no
C11 C12 B27 B28 0.2(7) no
C11 C12 B27 B31 103.7(6) no
C11 C12 B27 B32 63.4(7) no
B23 C12 B27 B28 39.3(6) no
B23 C12 B27 B31 142.8(7) no
B23 C12 B27 B32 102.5(6) no
B26 C12 B27 B23 -106.9(7) no
B26 C12 B27 B28 -67.5(7) no
B26 C12 B27 B31 36.0(6) no
B26 C12 B27 B32 -4.4(7) no
B31 C12 B27 B23 -142.8(7) no
B31 C12 B27 B28 -103.5(6) no
B31 C12 B27 B32 -40.3(6) no
C11 C12 B31 B26 39.0(5) no
C11 C12 B31 B27 -103.9(6) no
C11 C12 B31 B30 -1.1(6) no
C11 C12 B31 B32 -64.2(7) no
B23 C12 B31 B26 106.9(7) no
B23 C12 B31 B27 -36.0(6) no
B23 C12 B31 B30 66.8(7) no
B23 C12 B31 B32 3.7(8) no
B26 C12 B31 B27 -142.9(6) no
B26 C12 B31 B30 -40.1(5) no
B26 C12 B31 B32 -103.2(7) no
B27 C12 B31 B26 142.9(6) no
B27 C12 B31 B30 102.8(6) no
B27 C12 B31 B32 39.7(6) no
C1 C31 C32 C33 -83.2(6) no
C1 C31 C32 C37 94.8(6) no
C31 C32 C33 C34 177.9(4) no
C37 C32 C33 C34 0.0(6) no
C31 C32 C37 C36 -177.8(4) no
C31 C32 C37 C38 6.8(7) no
C33 C32 C37 C36 0.0(6) no
C33 C32 C37 C38 -175.3(4) no
C32 C33 C34 C35 0.0(6) no
C33 C34 C35 C36 0.0(6) no
C34 C35 C36 C37 0.0(7) no
C35 C36 C37 C32 0.0(6) no
C35 C36 C37 C38 175.6(4) no
C32 C37 C38 C11 87.7(8) no
C36 C37 C38 C11 -87.7(7) no
C1 B3 B4 B5 33.5(5) no
C1 B3 B4 B8 133.7(5) no
C1 B3 B4 B9 96.0(6) no
C2 B3 B4 C1 -35.8(4) no
C2 B3 B4 B5 -2.4(7) no
C2 B3 B4 B8 97.9(6) no
C2 B3 B4 B9 60.2(7) no
B7 B3 B4 C1 -96.5(5) no
B7 B3 B4 B5 -63.0(7) no
B7 B3 B4 B8 37.3(5) no
B7 B3 B4 B9 -0.5(7) no
B8 B3 B4 C1 -133.7(5) no
B8 B3 B4 B5 -100.3(6) no
B8 B3 B4 B9 -37.7(5) no
C1 B3 B7 C2 35.0(5) no
C1 B3 B7 B8 -97.8(6) no
C1 B3 B7 B11 3.9(8) no
C1 B3 B7 B12 -59.8(7) no
C2 B3 B7 B8 -132.8(6) no
C2 B3 B7 B11 -31.2(6) no
C2 B3 B7 B12 -94.9(7) no
B4 B3 B7 C2 95.5(6) no
B4 B3 B7 B8 -37.3(5) no
B4 B3 B7 B11 64.4(8) no
B4 B3 B7 B12 0.7(8) no
B8 B3 B7 C2 132.8(6) no
B8 B3 B7 B11 101.7(7) no
B8 B3 B7 B12 38.0(5) no
C1 B3 B8 B4 -39.1(5) no
C1 B3 B8 B7 98.8(5) no
C1 B3 B8 B9 -1.2(7) no
C1 B3 B8 B12 62.0(6) no
C2 B3 B8 B4 -97.9(5) no
C2 B3 B8 B7 40.0(5) no
C2 B3 B8 B9 -60.0(6) no
C2 B3 B8 B12 3.2(6) no
B4 B3 B8 B7 137.9(6) no
B4 B3 B8 B9 38.0(5) no
B4 B3 B8 B12 101.1(6) no
B7 B3 B8 B4 -137.9(6) no
B7 B3 B8 B9 -100.0(6) no
B7 B3 B8 B12 -36.8(5) no
C1 B4 B5 B6 33.1(5) no
C1 B4 B5 B9 134.0(6) no
C1 B4 B5 B10 96.8(7) no
B3 B4 B5 C1 -33.9(5) no
B3 B4 B5 B6 -0.8(8) no
B3 B4 B5 B9 100.1(6) no
B3 B4 B5 B10 63.0(8) no
B8 B4 B5 C1 -97.3(7) no
B8 B4 B5 B6 -64.3(8) no
B8 B4 B5 B9 36.6(6) no
B8 B4 B5 B10 -0.5(9) no
B9 B4 B5 C1 -134.0(6) no
B9 B4 B5 B6 -100.9(7) no
B9 B4 B5 B10 -37.2(7) no
C1 B4 B8 B3 40.2(5) no
C1 B4 B8 B7 2.4(8) no
C1 B4 B8 B9 -97.5(6) no
C1 B4 B8 B12 -60.3(8) no
B3 B4 B8 B7 -37.7(6) no
B3 B4 B8 B9 -137.6(6) no
B3 B4 B8 B12 -100.4(7) no
B5 B4 B8 B3 101.3(7) no
B5 B4 B8 B7 63.6(8) no
B5 B4 B8 B9 -36.3(6) no
B5 B4 B8 B12 0.9(9) no
B9 B4 B8 B3 137.6(6) no
B9 B4 B8 B7 99.9(6) no
B9 B4 B8 B12 37.2(6) no
C1 B4 B9 B5 -39.2(5) no
C1 B4 B9 B8 99.7(6) no
C1 B4 B9 B10 -2.5(7) no
C1 B4 B9 B12 62.1(6) no
B3 B4 B9 B5 -101.1(6) no
B3 B4 B9 B8 37.8(5) no
B3 B4 B9 B10 -64.4(7) no
B3 B4 B9 B12 0.1(8) no
B5 B4 B9 B8 138.9(7) no
B5 B4 B9 B10 36.7(6) no
B5 B4 B9 B12 101.2(7) no
B8 B4 B9 B5 -138.9(7) no
B8 B4 B9 B10 -102.2(7) no
B8 B4 B9 B12 -37.7(6) no
C1 B5 B6 C2 36.5(5) no
C1 B5 B6 B10 134.8(6) no
C1 B5 B6 B11 97.0(6) no
B4 B5 B6 C1 -32.8(5) no
B4 B5 B6 C2 3.7(8) no
B4 B5 B6 B10 102.0(7) no
B4 B5 B6 B11 64.2(8) no
B9 B5 B6 C1 -96.0(6) no
B9 B5 B6 C2 -59.5(8) no
B9 B5 B6 B10 38.9(6) no
B9 B5 B6 B11 1.1(8) no
B10 B5 B6 C1 -134.8(6) no
B10 B5 B6 C2 -98.3(6) no
B10 B5 B6 B11 -37.8(6) no
C1 B5 B9 B4 39.1(5) no
C1 B5 B9 B8 2.0(7) no
C1 B5 B9 B10 -99.9(7) no
C1 B5 B9 B12 -62.4(7) no
B4 B5 B9 B8 -37.0(6) no
B4 B5 B9 B10 -139.0(7) no
B4 B5 B9 B12 -101.4(7) no
B6 B5 B9 B4 100.3(7) no
B6 B5 B9 B8 63.2(7) no
B6 B5 B9 B10 -38.7(6) no
B6 B5 B9 B12 -1.2(8) no
B10 B5 B9 B4 139.0(7) no
B10 B5 B9 B8 101.9(7) no
B10 B5 B9 B12 37.6(6) no
C1 B5 B10 B6 -39.0(5) no
C1 B5 B10 B9 97.8(6) no
C1 B5 B10 B11 -1.3(8) no
C1 B5 B10 B12 60.9(8) no
B4 B5 B10 B6 -99.9(7) no
B4 B5 B10 B9 36.8(7) no
B4 B5 B10 B11 -62.2(8) no
B4 B5 B10 B12 -0.1(10) no
B6 B5 B10 B9 136.7(7) no
B6 B5 B10 B11 37.7(6) no
B6 B5 B10 B12 99.9(7) no
B9 B5 B10 B6 -136.7(7) no
B9 B5 B10 B11 -99.1(7) no
B9 B5 B10 B12 -36.9(7) no
C1 B6 B10 B5 39.1(5) no
C1 B6 B10 B9 0.6(8) no
C1 B6 B10 B11 -99.1(6) no
C1 B6 B10 B12 -62.0(7) no
C2 B6 B10 B5 98.9(6) no
C2 B6 B10 B9 60.4(7) no
C2 B6 B10 B11 -39.3(5) no
C2 B6 B10 B12 -2.2(7) no
B5 B6 B10 B9 -38.4(6) no
B5 B6 B10 B11 -138.2(6) no
B5 B6 B10 B12 -101.1(6) no
B11 B6 B10 B5 138.2(6) no
B11 B6 B10 B9 99.7(7) no
B11 B6 B10 B12 37.1(5) no
C1 B6 B11 C2 -34.5(5) no
C1 B6 B11 B7 -1.3(8) no
C1 B6 B11 B10 99.1(6) no
C1 B6 B11 B12 61.2(7) no
C2 B6 B11 B7 33.2(6) no
C2 B6 B11 B10 133.6(6) no
C2 B6 B11 B12 95.8(6) no
B5 B6 B11 C2 -96.4(6) no
B5 B6 B11 B7 -63.1(8) no
B5 B6 B11 B10 37.3(6) no
B5 B6 B11 B12 -0.6(8) no
B10 B6 B11 C2 -133.6(6) no
B10 B6 B11 B7 -100.4(7) no
B10 B6 B11 B12 -37.9(6) no
C2 B7 B8 B3 -40.4(5) no
C2 B7 B8 B4 -2.7(8) no
C2 B7 B8 B9 60.8(7) no
C2 B7 B8 B12 98.0(6) no
B3 B7 B8 B4 37.8(5) no
B3 B7 B8 B9 101.3(6) no
B3 B7 B8 B12 138.4(6) no
B11 B7 B8 B3 -101.2(7) no
B11 B7 B8 B4 -63.5(8) no
B11 B7 B8 B9 0.0(8) no
B11 B7 B8 B12 37.2(6) no
B12 B7 B8 B3 -138.4(6) no
B12 B7 B8 B4 -100.6(6) no
B12 B7 B8 B9 -37.2(6) no
C2 B7 B11 B6 -33.1(6) no
C2 B7 B11 B10 -95.1(7) no
C2 B7 B11 B12 -133.3(7) no
B3 B7 B11 C2 31.4(6) no
B3 B7 B11 B6 -1.7(9) no
B3 B7 B11 B10 -63.7(8) no
B3 B7 B11 B12 -101.8(7) no
B8 B7 B11 C2 95.6(7) no
B8 B7 B11 B6 62.5(8) no
B8 B7 B11 B10 0.4(9) no
B8 B7 B11 B12 -37.7(6) no
B12 B7 B11 C2 133.3(7) no
B12 B7 B11 B6 100.2(7) no
B12 B7 B11 B10 38.1(6) no
C2 B7 B12 B8 -99.1(6) no
C2 B7 B12 B9 -62.0(7) no
C2 B7 B12 B10 1.0(7) no
C2 B7 B12 B11 39.6(5) no
B3 B7 B12 B8 -37.6(5) no
B3 B7 B12 B9 -0.6(8) no
B3 B7 B12 B10 62.5(7) no
B3 B7 B12 B11 101.0(7) no
B8 B7 B12 B9 37.1(5) no
B8 B7 B12 B10 100.1(6) no
B8 B7 B12 B11 138.6(6) no
B11 B7 B12 B8 -138.6(6) no
B11 B7 B12 B9 -101.6(7) no
B11 B7 B12 B10 -38.5(6) no
B3 B8 B9 B4 -38.0(5) no
B3 B8 B9 B5 -0.5(7) no
B3 B8 B9 B10 62.9(7) no
B3 B8 B9 B12 100.3(6) no
B4 B8 B9 B5 37.5(6) no
B4 B8 B9 B10 100.9(7) no
B4 B8 B9 B12 138.3(7) no
B7 B8 B9 B4 -101.4(7) no
B7 B8 B9 B5 -63.9(7) no
B7 B8 B9 B10 -0.5(8) no
B7 B8 B9 B12 36.9(6) no
B12 B8 B9 B4 -138.3(7) no
B12 B8 B9 B5 -100.8(7) no
B12 B8 B9 B10 -37.4(6) no
B3 B8 B12 B7 37.1(5) no
B3 B8 B12 B9 -101.0(6) no
B3 B8 B12 B10 -64.6(8) no
B3 B8 B12 B11 -0.3(7) no
B4 B8 B12 B7 100.8(7) no
B4 B8 B12 B9 -37.4(6) no
B4 B8 B12 B10 -0.9(9) no
B4 B8 B12 B11 63.3(8) no
B7 B8 B12 B9 -138.2(7) no
B7 B8 B12 B10 -101.7(7) no
B7 B8 B12 B11 -37.5(6) no
B9 B8 B12 B7 138.2(7) no
B9 B8 B12 B10 36.5(7) no
B9 B8 B12 B11 100.7(7) no
B4 B9 B10 B5 -37.3(6) no
B4 B9 B10 B6 1.2(8) no
B4 B9 B10 B11 64.7(8) no
B4 B9 B10 B12 101.2(7) no
B5 B9 B10 B6 38.5(6) no
B5 B9 B10 B11 102.0(7) no
B5 B9 B10 B12 138.5(7) no
B8 B9 B10 B5 -101.2(7) no
B8 B9 B10 B6 -62.7(8) no
B8 B9 B10 B11 0.8(9) no
B8 B9 B10 B12 37.3(6) no
B12 B9 B10 B5 -138.5(7) no
B12 B9 B10 B6 -100.0(7) no
B12 B9 B10 B11 -36.5(6) no
B4 B9 B12 B7 0.3(8) no
B4 B9 B12 B8 37.4(6) no
B4 B9 B12 B10 -101.6(7) no
B4 B9 B12 B11 -63.9(7) no
B5 B9 B12 B7 64.9(7) no
B5 B9 B12 B8 102.1(7) no
B5 B9 B12 B10 -37.0(6) no
B5 B9 B12 B11 0.8(8) no
B8 B9 B12 B7 -37.1(6) no
B8 B9 B12 B10 -139.0(7) no
B8 B9 B12 B11 -101.3(7) no
B10 B9 B12 B7 101.9(7) no
B10 B9 B12 B8 139.0(7) no
B10 B9 B12 B11 37.8(6) no
B5 B10 B11 C2 1.6(8) no
B5 B10 B11 B6 -37.6(6) no
B5 B10 B11 B7 62.4(8) no
B5 B10 B11 B12 100.1(7) no
B6 B10 B11 C2 39.2(5) no
B6 B10 B11 B7 100.0(7) no
B6 B10 B11 B12 137.7(6) no
B9 B10 B11 C2 -61.6(7) no
B9 B10 B11 B6 -100.8(7) no
B9 B10 B11 B7 -0.8(9) no
B9 B10 B11 B12 36.9(6) no
B12 B10 B11 C2 -98.5(6) no
B12 B10 B11 B6 -137.7(6) no
B12 B10 B11 B7 -37.6(6) no
B5 B10 B12 B7 -62.6(8) no
B5 B10 B12 B8 0.6(9) no
B5 B10 B12 B9 37.0(7) no
B5 B10 B12 B11 -101.1(8) no
B6 B10 B12 B7 0.8(8) no
B6 B10 B12 B8 64.0(8) no
B6 B10 B12 B9 100.4(7) no
B6 B10 B12 B11 -37.8(6) no
B9 B10 B12 B7 -99.7(7) no
B9 B10 B12 B8 -36.4(7) no
B9 B10 B12 B11 -138.2(7) no
B11 B10 B12 B7 38.5(6) no
B11 B10 B12 B8 101.7(7) no
B11 B10 B12 B9 138.2(7) no
C2 B11 B12 B7 -39.8(6) no
C2 B11 B12 B8 -2.8(8) no
C2 B11 B12 B9 60.4(7) no
C2 B11 B12 B10 97.7(6) no
B6 B11 B12 B7 -100.3(7) no
B6 B11 B12 B8 -63.3(7) no
B6 B11 B12 B9 -0.1(8) no
B6 B11 B12 B10 37.1(6) no
B7 B11 B12 B8 37.0(6) no
B7 B11 B12 B9 100.2(7) no
B7 B11 B12 B10 137.4(6) no
B10 B11 B12 B7 -137.4(6) no
B10 B11 B12 B8 -100.4(6) no
B10 B11 B12 B9 -37.3(6) no
C11 B23 B24 B25 33.9(4) no
C11 B23 B24 B28 134.8(5) no
C11 B23 B24 B29 97.4(5) no
C12 B23 B24 C11 -35.1(4) no
C12 B23 B24 B25 -1.1(6) no
C12 B23 B24 B28 99.7(5) no
C12 B23 B24 B29 62.3(6) no
B27 B23 B24 C11 -96.4(5) no
B27 B23 B24 B25 -62.4(6) no
B27 B23 B24 B28 38.4(5) no
B27 B23 B24 B29 1.0(7) no
B28 B23 B24 C11 -134.8(5) no
B28 B23 B24 B25 -100.9(5) no
B28 B23 B24 B29 -37.4(5) no
C11 B23 B27 C12 35.2(5) no
C11 B23 B27 B28 -99.1(7) no
C11 B23 B27 B31 2.4(8) no
C11 B23 B27 B32 -61.6(7) no
C12 B23 B27 B28 -134.3(6) no
C12 B23 B27 B31 -32.7(6) no
C12 B23 B27 B32 -96.8(6) no
B24 B23 B27 C12 95.7(6) no
B24 B23 B27 B28 -38.5(5) no
B24 B23 B27 B31 63.0(7) no
B24 B23 B27 B32 -1.0(7) no
B28 B23 B27 C12 134.3(6) no
B28 B23 B27 B31 101.5(7) no
B28 B23 B27 B32 37.5(5) no
C11 B23 B28 B24 -38.5(5) no
C11 B23 B28 B27 98.7(6) no
C11 B23 B28 B29 -1.0(7) no
C11 B23 B28 B32 62.1(8) no
C12 B23 B28 B24 -97.8(6) no
C12 B23 B28 B27 39.4(5) no
C12 B23 B28 B29 -60.3(7) no
C12 B23 B28 B32 2.8(8) no
B24 B23 B28 B27 137.2(6) no
B24 B23 B28 B29 37.5(5) no
B24 B23 B28 B32 100.6(7) no
B27 B23 B28 B24 -137.2(6) no
B27 B23 B28 B29 -99.7(6) no
B27 B23 B28 B32 -36.6(6) no
C11 B24 B25 B26 33.9(5) no
C11 B24 B25 B29 134.5(6) no
C11 B24 B25 B30 97.3(7) no
B23 B24 B25 C11 -34.5(5) no
B23 B24 B25 B26 -0.6(6) no
B23 B24 B25 B29 100.0(6) no
B23 B24 B25 B30 62.9(7) no
B28 B24 B25 C11 -97.2(7) no
B28 B24 B25 B26 -63.3(7) no
B28 B24 B25 B29 37.3(6) no
B28 B24 B25 B30 0.1(9) no
B29 B24 B25 C11 -134.5(6) no
B29 B24 B25 B26 -100.6(6) no
B29 B24 B25 B30 -37.1(6) no
C11 B24 B28 B23 39.6(5) no
C11 B24 B28 B27 1.0(7) no
C11 B24 B28 B29 -98.6(6) no
C11 B24 B28 B32 -61.3(8) no
B23 B24 B28 B27 -38.6(5) no
B23 B24 B28 B29 -138.1(6) no
B23 B24 B28 B32 -100.8(7) no
B25 B24 B28 B23 101.0(6) no
B25 B24 B28 B27 62.4(8) no
B25 B24 B28 B29 -37.2(6) no
B25 B24 B28 B32 0.1(9) no
B29 B24 B28 B23 138.1(6) no
B29 B24 B28 B27 99.6(6) no
B29 B24 B28 B32 37.3(6) no
C11 B24 B29 B25 -39.1(6) no
C11 B24 B29 B28 99.5(7) no
C11 B24 B29 B30 -2.2(8) no
C11 B24 B29 B32 61.9(7) no
B23 B24 B29 B25 -101.6(6) no
B23 B24 B29 B28 36.9(5) no
B23 B24 B29 B30 -64.8(7) no
B23 B24 B29 B32 -0.6(7) no
B25 B24 B29 B28 138.5(7) no
B25 B24 B29 B30 36.8(6) no
B25 B24 B29 B32 101.0(6) no
B28 B24 B29 B25 -138.5(7) no
B28 B24 B29 B30 -101.7(7) no
B28 B24 B29 B32 -37.6(5) no
C11 B25 B26 C12 35.4(4) no
C11 B25 B26 B30 134.5(6) no
C11 B25 B26 B31 95.7(6) no
B24 B25 B26 C11 -33.4(4) no
B24 B25 B26 C12 2.0(6) no
B24 B25 B26 B30 101.1(5) no
B24 B25 B26 B31 62.4(6) no
B29 B25 B26 C11 -97.3(6) no
B29 B25 B26 C12 -61.9(6) no
B29 B25 B26 B30 37.2(6) no
B29 B25 B26 B31 -1.6(8) no
B30 B25 B26 C11 -134.5(6) no
B30 B25 B26 C12 -99.1(5) no
B30 B25 B26 B31 -38.8(5) no
C11 B25 B29 B24 39.1(6) no
C11 B25 B29 B28 2.2(7) no
C11 B25 B29 B30 -99.7(7) no
C11 B25 B29 B32 -61.4(7) no
B24 B25 B29 B28 -36.9(6) no
B24 B25 B29 B30 -138.8(7) no
B24 B25 B29 B32 -100.5(7) no
B26 B25 B29 B24 101.8(7) no
B26 B25 B29 B28 64.9(7) no
B26 B25 B29 B30 -37.0(6) no
B26 B25 B29 B32 1.3(8) no
B30 B25 B29 B24 138.8(7) no
B30 B25 B29 B28 101.9(7) no
B30 B25 B29 B32 38.3(6) no
C11 B25 B30 B26 -39.8(5) no
C11 B25 B30 B29 98.7(6) no
C11 B25 B30 B31 -1.3(6) no
C11 B25 B30 B32 61.2(7) no
B24 B25 B30 B26 -101.4(7) no
B24 B25 B30 B29 37.2(6) no
B24 B25 B30 B31 -62.9(7) no
B24 B25 B30 B32 -0.4(9) no
B26 B25 B30 B29 138.6(7) no
B26 B25 B30 B31 38.5(5) no
B26 B25 B30 B32 101.0(7) no
B29 B25 B30 B26 -138.6(7) no
B29 B25 B30 B31 -100.0(6) no
B29 B25 B30 B32 -37.6(6) no
C11 B26 B30 B25 38.6(6) no
C11 B26 B30 B29 1.5(8) no
C11 B26 B30 B31 -98.1(6) no
C11 B26 B30 B32 -61.5(7) no
C12 B26 B30 B25 97.5(5) no
C12 B26 B30 B29 60.4(7) no
C12 B26 B30 B31 -39.2(5) no
C12 B26 B30 B32 -2.6(7) no
B25 B26 B30 B29 -37.1(6) no
B25 B26 B30 B31 -136.7(6) no
B25 B26 B30 B32 -100.1(6) no
B31 B26 B30 B25 136.7(6) no
B31 B26 B30 B29 99.5(6) no
B31 B26 B30 B32 36.5(5) no
C11 B26 B31 C12 -35.0(5) no
C11 B26 B31 B27 -1.5(8) no
C11 B26 B31 B30 98.9(6) no
C11 B26 B31 B32 61.6(7) no
C12 B26 B31 B27 33.4(6) no
C12 B26 B31 B30 133.9(5) no
C12 B26 B31 B32 96.5(6) no
B25 B26 B31 C12 -95.2(6) no
B25 B26 B31 B27 -61.8(8) no
B25 B26 B31 B30 38.7(5) no
B25 B26 B31 B32 1.3(7) no
B30 B26 B31 C12 -133.9(5) no
B30 B26 B31 B27 -100.5(6) no
B30 B26 B31 B32 -37.3(5) no
C12 B27 B28 B23 -39.2(5) no
C12 B27 B28 B24 -0.8(7) no
C12 B27 B28 B29 62.5(6) no
C12 B27 B28 B32 99.4(6) no
B23 B27 B28 B24 38.4(5) no
B23 B27 B28 B29 101.7(6) no
B23 B27 B28 B32 138.5(6) no
B31 B27 B28 B23 -100.1(5) no
B31 B27 B28 B24 -61.7(6) no
B31 B27 B28 B29 1.6(6) no
B31 B27 B28 B32 38.5(4) no
B32 B27 B28 B23 -138.5(6) no
B32 B27 B28 B24 -100.2(6) no
B32 B27 B28 B29 -36.9(5) no
C12 B27 B31 B26 -33.5(6) no
C12 B27 B31 B30 -96.8(5) no
C12 B27 B31 B32 -134.1(6) no
B23 B27 B31 C12 32.9(6) no
B23 B27 B31 B26 -0.6(8) no
B23 B27 B31 B30 -63.9(6) no
B23 B27 B31 B32 -101.2(6) no
B28 B27 B31 C12 95.5(5) no
B28 B27 B31 B26 62.0(7) no
B28 B27 B31 B30 -1.4(6) no
B28 B27 B31 B32 -38.6(5) no
B32 B27 B31 C12 134.1(6) no
B32 B27 B31 B26 100.6(7) no
B32 B27 B31 B30 37.3(5) no
C12 B27 B32 B28 -98.2(5) no
C12 B27 B32 B29 -60.8(7) no
C12 B27 B32 B30 2.4(7) no
C12 B27 B32 B31 39.3(5) no
B23 B27 B32 B28 -36.7(5) no
B23 B27 B32 B29 0.6(7) no
B23 B27 B32 B30 63.9(7) no
B23 B27 B32 B31 100.7(5) no
B28 B27 B32 B29 37.3(5) no
B28 B27 B32 B30 100.6(6) no
B28 B27 B32 B31 137.4(5) no
B31 B27 B32 B28 -137.4(5) no
B31 B27 B32 B29 -100.1(6) no
B31 B27 B32 B30 -36.9(5) no
B23 B28 B29 B24 -37.6(5) no
B23 B28 B29 B25 -0.7(8) no
B23 B28 B29 B30 62.7(7) no
B23 B28 B29 B32 100.4(6) no
B24 B28 B29 B25 36.9(6) no
B24 B28 B29 B30 100.3(6) no
B24 B28 B29 B32 138.0(6) no
B27 B28 B29 B24 -101.5(5) no
B27 B28 B29 B25 -64.6(6) no
B27 B28 B29 B30 -1.3(7) no
B27 B28 B29 B32 36.5(5) no
B32 B28 B29 B24 -138.0(6) no
B32 B28 B29 B25 -101.2(6) no
B32 B28 B29 B30 -37.8(5) no
B23 B28 B32 B27 37.3(6) no
B23 B28 B32 B29 -101.1(7) no
B23 B28 B32 B30 -64.0(9) no
B23 B28 B32 B31 -0.7(9) no
B24 B28 B32 B27 100.9(6) no
B24 B28 B32 B29 -37.5(6) no
B24 B28 B32 B30 -0.4(9) no
B24 B28 B32 B31 62.9(9) no
B27 B28 B32 B29 -138.4(5) no
B27 B28 B32 B30 -101.3(6) no
B27 B28 B32 B31 -38.0(6) no
B29 B28 B32 B27 138.4(5) no
B29 B28 B32 B30 37.1(6) no
B29 B28 B32 B31 100.3(7) no
B24 B29 B30 B25 -36.7(6) no
B24 B29 B30 B26 0.5(9) no
B24 B29 B30 B31 63.8(7) no
B24 B29 B30 B32 100.9(7) no
B25 B29 B30 B26 37.2(6) no
B25 B29 B30 B31 100.5(6) no
B25 B29 B30 B32 137.6(7) no
B28 B29 B30 B25 -100.0(7) no
B28 B29 B30 B26 -62.9(7) no
B28 B29 B30 B31 0.4(7) no
B28 B29 B30 B32 37.6(5) no
B32 B29 B30 B25 -137.6(7) no
B32 B29 B30 B26 -100.4(7) no
B32 B29 B30 B31 -37.1(5) no
B24 B29 B32 B27 0.0(7) no
B24 B29 B32 B28 37.4(5) no
B24 B29 B32 B30 -101.0(6) no
B24 B29 B32 B31 -63.5(7) no
B25 B29 B32 B27 63.1(7) no
B25 B29 B32 B28 100.5(6) no
B25 B29 B32 B30 -37.9(5) no
B25 B29 B32 B31 -0.4(8) no
B28 B29 B32 B27 -37.4(5) no
B28 B29 B32 B30 -138.3(6) no
B28 B29 B32 B31 -100.9(6) no
B30 B29 B32 B27 101.0(6) no
B30 B29 B32 B28 138.3(6) no
B30 B29 B32 B31 37.4(5) no
B25 B30 B31 C12 1.5(6) no
B25 B30 B31 B26 -38.5(5) no
B25 B30 B31 B27 63.6(6) no
B25 B30 B31 B32 100.3(5) no
B26 B30 B31 C12 40.0(4) no
B26 B30 B31 B27 102.2(5) no
B26 B30 B31 B32 138.8(5) no
B29 B30 B31 C12 -61.6(6) no
B29 B30 B31 B26 -101.6(5) no
B29 B30 B31 B27 0.6(6) no
B29 B30 B31 B32 37.2(5) no
B32 B30 B31 C12 -98.8(5) no
B32 B30 B31 B26 -138.8(5) no
B32 B30 B31 B27 -36.7(4) no
B25 B30 B32 B27 -63.2(8) no
B25 B30 B32 B28 0.5(9) no
B25 B30 B32 B29 37.7(6) no
B25 B30 B32 B31 -100.2(6) no
B26 B30 B32 B27 0.2(8) no
B26 B30 B32 B28 63.8(8) no
B26 B30 B32 B29 101.1(6) no
B26 B30 B32 B31 -36.8(5) no
B29 B30 B32 B27 -100.9(6) no
B29 B30 B32 B28 -37.3(6) no
B29 B30 B32 B31 -137.9(6) no
B31 B30 B32 B27 37.0(5) no
B31 B30 B32 B28 100.6(7) no
B31 B30 B32 B29 137.9(6) no
C12 B31 B32 B27 -39.7(5) no
C12 B31 B32 B28 -1.7(8) no
C12 B31 B32 B29 61.7(7) no
C12 B31 B32 B30 99.1(6) no
B26 B31 B32 B27 -102.0(6) no
B26 B31 B32 B28 -64.0(8) no
B26 B31 B32 B29 -0.6(8) no
B26 B31 B32 B30 36.8(5) no
B27 B31 B32 B28 38.1(6) no
B27 B31 B32 B29 101.5(6) no
B27 B31 B32 B30 138.8(5) no
B30 B31 B32 B27 -138.8(5) no
B30 B31 B32 B28 -100.8(7) no
B30 B31 B32 B29 -37.4(5) no
